data_4105332
loop_
_publ_author_name
'Todd W. Hudnall'
'Christopher W. Bielawski'

_publ_section_title
;
 An N,N'-Diamidocarbene: Studies in C-H Insertion, Reversible
 Carbonylation, and Transition-Metal Coordination Chemistry
;
_journal_name_full 'Journal of the American Chemical Society'
_journal_page_first 16039
_journal_page_last 16041
_journal_paper_doi 10.1021/ja907481w
_journal_volume 131
_journal_year 2009
_chemical_formula_moiety N,N-{Dipp2}-2,4-oxo-3,3{Me2}
_chemical_formula_sum 'C30 H40 N2 O2'
_chemical_formula_weight 460.64
_chemical_name_common 6-KetoDipp-carbene
_chemical_name_systematic
; 
 ? 
;
_space_group_IT_number 29
_symmetry_cell_setting orthorhombic
_symmetry_space_group_name_Hall 'P 2c -2ac'
_symmetry_space_group_name_H-M 'P c a 21'
_atom_sites_solution_hydrogens geom
_atom_sites_solution_primary direct
_atom_sites_solution_secondary difmap
_audit_creation_method SHELXL-97
_cell_angle_alpha 90.00
_cell_angle_beta 90.00
_cell_angle_gamma 90.00
_cell_formula_units_Z 4
_cell_length_a 15.726(3)
_cell_length_b 9.803(2)
_cell_length_c 17.111(3)
_cell_measurement_temperature 150(2)
_cell_volume 2637.9(9)
_computing_cell_refinement 'Collect software, Nonius B.V. 1998'
_computing_data_collection 'Collect software, Nonius B.V. 1998'
_computing_data_reduction 'DENZO and Scalepack (Otwinoski and Minor, 1997)'
_computing_structure_refinement 'SHELXL-97 (Sheldrick, 1997)'
_computing_structure_solution 'SHELXS-97 (Sheldrick, 1990)'
_diffrn_ambient_temperature 150(2)
_diffrn_measured_fraction_theta_full 0.999
_diffrn_measured_fraction_theta_max 0.999
_diffrn_measurement_device_type 'CCD area detector'
_diffrn_measurement_method 'omega scans'
_diffrn_radiation_monochromator graphite
_diffrn_radiation_source 'fine-focus sealed tube'
_diffrn_radiation_type MoK\a
_diffrn_radiation_wavelength 0.71073
_diffrn_reflns_av_R_equivalents 0.0000
_diffrn_reflns_av_sigmaI/netI 0.0325
_diffrn_reflns_limit_h_max 19
_diffrn_reflns_limit_h_min -19
_diffrn_reflns_limit_k_max 12
_diffrn_reflns_limit_k_min -12
_diffrn_reflns_limit_l_max 21
_diffrn_reflns_limit_l_min -21
_diffrn_reflns_number 4895
_diffrn_reflns_theta_full 26.00
_diffrn_reflns_theta_max 26.00
_diffrn_reflns_theta_min 2.08
_exptl_absorpt_coefficient_mu 0.072
_exptl_absorpt_correction_type none
_exptl_absorpt_process_details none
_exptl_crystal_colour colorless
_exptl_crystal_density_diffrn 1.160
_exptl_crystal_description block
_exptl_crystal_F_000 1000
_exptl_crystal_size_max .154
_exptl_crystal_size_mid .133
_exptl_crystal_size_min .130
_refine_diff_density_max 0.206
_refine_diff_density_min -0.277
_refine_diff_density_rms 0.071
_refine_ls_abs_structure_details 'Flack H D (1983), Acta Cryst. A39, 876-881'
_refine_ls_abs_structure_Flack 0.9(12)
_refine_ls_extinction_method none
_refine_ls_goodness_of_fit_ref 1.005
_refine_ls_hydrogen_treatment constr
_refine_ls_matrix_type full
_refine_ls_number_parameters 307
_refine_ls_number_reflns 4895
_refine_ls_number_restraints 1
_refine_ls_restrained_S_all 1.004
_refine_ls_R_factor_all 0.0475
_refine_ls_R_factor_gt 0.0385
_refine_ls_shift/su_max 0.000
_refine_ls_shift/su_mean 0.000
_refine_ls_structure_factor_coef Fsqd
_refine_ls_weighting_details 'calc w=1/[\s^2^(Fo^2^)+(0.0590P)^2^+0.5488P] where P=(Fo^2^+2Fc^2^)/3'
_refine_ls_weighting_scheme calc
_refine_ls_wR_factor_gt 0.0897
_refine_ls_wR_factor_ref 0.1024
_reflns_number_gt 4387
_reflns_number_total 4895
_reflns_threshold_expression >2sigma(I)
_cod_data_source_file ja907481w_si_002_2.cif
_cod_data_source_block 2
_cod_original_cell_volume 2637.7(9)
_cod_database_code 4105332

loop_
_symmetry_equiv_pos_as_xyz
'x, y, z'
'-x, -y, z+1/2'
'x+1/2, -y, z'
'-x+1/2, y, z+1/2'

loop_
_atom_site_label
_atom_site_type_symbol
_atom_site_fract_x
_atom_site_fract_y
_atom_site_fract_z
_atom_site_U_iso_or_equiv
_atom_site_adp_type
_atom_site_occupancy
_atom_site_symmetry_multiplicity
_atom_site_calc_flag
_atom_site_refinement_flags
O1 O 0.03715(8) 0.40297(13) 0.34222(8) 0.0343(3) Uani 1 1 d .
N1 N -0.06801(9) 0.24477(14) 0.34747(9) 0.0239(3) Uani 1 1 d .
C1 C -0.12140(11) 0.16025(17) 0.39946(11) 0.0242(4) Uani 1 1 d .
H1A H -0.1479 0.0906 0.3664 0.029 Uiso 1 1 calc R
O2 O 0.05422(9) 0.01795(15) 0.50712(10) 0.0453(4) Uani 1 1 d .
C2 C 0.00862(11) 0.29871(18) 0.37044(10) 0.0254(4) Uani 1 1 d .
N2 N -0.07200(9) 0.08736(14) 0.45857(9) 0.0245(3) Uani 1 1 d .
C3 C 0.06045(11) 0.21797(18) 0.42927(11) 0.0261(4) Uani 1 1 d .
C4 C 0.01465(12) 0.09906(18) 0.46748(11) 0.0289(4) Uani 1 1 d .
C10 C -0.12821(11) 0.32969(17) 0.30591(11) 0.0250(4) Uani 1 1 d .
C11 C -0.11804(11) 0.38952(18) 0.23300(11) 0.0279(4) Uani 1 1 d .
C12 C -0.18746(13) 0.46828(19) 0.20778(11) 0.0333(4) Uani 1 1 d .
H12A H -0.1840 0.5122 0.1597 0.040 Uiso 1 1 calc R
C13 C -0.26067(13) 0.48302(19) 0.25154(13) 0.0353(4) Uani 1 1 d .
H13A H -0.3044 0.5377 0.2328 0.042 Uiso 1 1 calc R
C14 C -0.27025(12) 0.41768(18) 0.32314(12) 0.0326(4) Uani 1 1 d .
H14A H -0.3201 0.4260 0.3520 0.039 Uiso 1 1 calc R
C15 C -0.20250(11) 0.33940(17) 0.35011(11) 0.0263(4) Uani 1 1 d .
C16 C -0.04053(13) 0.3693(2) 0.18149(11) 0.0333(4) Uani 1 1 d .
H16A H -0.0026 0.3047 0.2078 0.040 Uiso 1 1 calc R
C17 C -0.06511(15) 0.3079(2) 0.10220(13) 0.0443(5) Uani 1 1 d .
H17A H -0.0962 0.2249 0.1103 0.067 Uiso 1 1 calc R
H17B H -0.0146 0.2890 0.0727 0.067 Uiso 1 1 calc R
H17C H -0.0999 0.3716 0.0740 0.067 Uiso 1 1 calc R
C18 C 0.00811(15) 0.5031(2) 0.17024(12) 0.0407(5) Uani 1 1 d .
H18A H 0.0225 0.5406 0.2204 0.061 Uiso 1 1 calc R
H18B H -0.0269 0.5667 0.1422 0.061 Uiso 1 1 calc R
H18C H 0.0592 0.4860 0.1411 0.061 Uiso 1 1 calc R
C19 C -0.19402(11) 0.25873(17) 0.42569(11) 0.0271(4) Uani 1 1 d .
C20 C -0.16656(13) 0.35550(18) 0.49127(12) 0.0343(4) Uani 1 1 d .
H20A H -0.2133 0.4138 0.5051 0.051 Uiso 1 1 calc R
H20B H -0.1196 0.4101 0.4737 0.051 Uiso 1 1 calc R
H20C H -0.1496 0.3033 0.5361 0.051 Uiso 1 1 calc R
C21 C -0.27494(12) 0.1818(2) 0.44706(13) 0.0360(5) Uani 1 1 d .
H21A H -0.3179 0.2456 0.4629 0.054 Uiso 1 1 calc R
H21B H -0.2633 0.1200 0.4892 0.054 Uiso 1 1 calc R
H21C H -0.2946 0.1313 0.4025 0.054 Uiso 1 1 calc R
C22 C 0.13928(12) 0.1634(2) 0.38686(13) 0.0365(5) Uani 1 1 d .
H22A H 0.1220 0.1024 0.3459 0.055 Uiso 1 1 calc R
H22B H 0.1748 0.1154 0.4233 0.055 Uiso 1 1 calc R
H22C H 0.1705 0.2382 0.3648 0.055 Uiso 1 1 calc R
C23 C 0.08827(14) 0.3159(2) 0.49471(13) 0.0382(5) Uani 1 1 d .
H23A H 0.0389 0.3504 0.5212 0.057 Uiso 1 1 calc R
H23B H 0.1196 0.3904 0.4725 0.057 Uiso 1 1 calc R
H23C H 0.1236 0.2679 0.5313 0.057 Uiso 1 1 calc R
C30 C -0.11059(11) -0.03683(17) 0.48939(11) 0.0259(4) Uani 1 1 d .
C31 C -0.13549(12) -0.04274(19) 0.56803(11) 0.0317(4) Uani 1 1 d .
C32 C -0.17497(13) -0.1619(2) 0.59369(12) 0.0359(4) Uani 1 1 d .
H32A H -0.1937 -0.1674 0.6451 0.043 Uiso 1 1 calc R
C33 C -0.18680(13) -0.2715(2) 0.54484(12) 0.0356(5) Uani 1 1 d .
H33A H -0.2143 -0.3493 0.5628 0.043 Uiso 1 1 calc R
C34 C -0.15755(12) -0.26525(18) 0.46868(12) 0.0315(4) Uani 1 1 d .
H34A H -0.1646 -0.3405 0.4362 0.038 Uiso 1 1 calc R
C35 C -0.11797(11) -0.14962(17) 0.43970(11) 0.0267(4) Uani 1 1 d .
C36 C -0.11530(14) 0.0683(2) 0.62685(12) 0.0387(5) Uani 1 1 d .
H36A H -0.0933 0.1473 0.5982 0.046 Uiso 1 1 calc R
C37 C -0.04499(18) 0.0178(3) 0.68211(14) 0.0537(6) Uani 1 1 d .
H37A H 0.0035 -0.0102 0.6520 0.081 Uiso 1 1 calc R
H37B H -0.0657 -0.0582 0.7120 0.081 Uiso 1 1 calc R
H37C H -0.0289 0.0902 0.7169 0.081 Uiso 1 1 calc R
C38 C -0.19321(19) 0.1143(3) 0.67286(15) 0.0590(7) Uani 1 1 d .
H38A H -0.2363 0.1453 0.6373 0.088 Uiso 1 1 calc R
H38B H -0.1776 0.1874 0.7073 0.088 Uiso 1 1 calc R
H38C H -0.2148 0.0392 0.7029 0.088 Uiso 1 1 calc R
C39 C -0.07748(12) -0.15562(18) 0.35878(11) 0.0294(4) Uani 1 1 d .
H39A H -0.0531 -0.0658 0.3476 0.035 Uiso 1 1 calc R
C40 C -0.00476(15) -0.2592(2) 0.36036(15) 0.0500(6) Uani 1 1 d .
H40A H 0.0208 -0.2646 0.3095 0.075 Uiso 1 1 calc R
H40B H -0.0266 -0.3471 0.3748 0.075 Uiso 1 1 calc R
H40C H 0.0372 -0.2308 0.3978 0.075 Uiso 1 1 calc R
C41 C -0.14189(15) -0.1878(3) 0.29506(13) 0.0460(5) Uani 1 1 d .
H41A H -0.1866 -0.1211 0.2961 0.069 Uiso 1 1 calc R
H41B H -0.1655 -0.2768 0.3039 0.069 Uiso 1 1 calc R
H41C H -0.1143 -0.1858 0.2450 0.069 Uiso 1 1 calc R

loop_
_atom_site_aniso_label
_atom_site_aniso_U_11
_atom_site_aniso_U_22
_atom_site_aniso_U_33
_atom_site_aniso_U_23
_atom_site_aniso_U_13
_atom_site_aniso_U_12
O1 0.0321(7) 0.0304(7) 0.0404(7) 0.0078(6) -0.0061(6) -0.0063(6)
N1 0.0235(7) 0.0229(7) 0.0253(7) 0.0006(6) -0.0018(6) 0.0003(6)
C1 0.0262(9) 0.0197(9) 0.0267(8) -0.0011(7) 0.0010(7) -0.0007(6)
O2 0.0359(8) 0.0452(8) 0.0550(9) 0.0228(8) -0.0100(7) -0.0012(6)
C2 0.0274(9) 0.0233(9) 0.0255(9) -0.0015(7) -0.0001(7) 0.0002(7)
N2 0.0267(8) 0.0209(7) 0.0259(7) 0.0015(6) -0.0008(6) -0.0008(6)
C3 0.0239(8) 0.0267(9) 0.0278(8) -0.0004(8) -0.0029(8) 0.0009(7)
C4 0.0303(9) 0.0275(9) 0.0290(9) 0.0016(8) -0.0025(8) 0.0002(7)
C10 0.0249(9) 0.0206(8) 0.0294(9) -0.0010(7) -0.0051(7) 0.0003(7)
C11 0.0298(9) 0.0244(9) 0.0294(10) -0.0010(8) -0.0067(8) -0.0008(7)
C12 0.0373(11) 0.0297(10) 0.0328(10) 0.0043(8) -0.0106(9) 0.0005(8)
C13 0.0321(10) 0.0283(9) 0.0455(11) 0.0005(9) -0.0126(9) 0.0049(8)
C14 0.0265(9) 0.0262(9) 0.0451(11) -0.0036(8) -0.0027(8) 0.0020(7)
C15 0.0259(9) 0.0212(8) 0.0319(9) -0.0020(7) -0.0029(8) -0.0016(7)
C16 0.0362(11) 0.0376(11) 0.0261(9) 0.0016(8) -0.0020(8) 0.0023(8)
C17 0.0503(13) 0.0518(13) 0.0310(10) -0.0043(10) -0.0027(9) 0.0004(10)
C18 0.0413(12) 0.0483(12) 0.0324(10) 0.0063(9) 0.0003(9) -0.0052(9)
C19 0.0257(9) 0.0235(9) 0.0320(9) -0.0012(8) 0.0025(8) 0.0006(7)
C20 0.0422(11) 0.0247(9) 0.0360(10) -0.0045(8) 0.0012(9) 0.0043(8)
C21 0.0300(10) 0.0319(10) 0.0462(12) 0.0023(9) 0.0076(8) 0.0000(8)
C22 0.0301(10) 0.0372(11) 0.0421(12) 0.0011(9) 0.0005(9) 0.0044(8)
C23 0.0414(11) 0.0381(11) 0.0350(10) -0.0032(9) -0.0098(9) -0.0029(9)
C30 0.0250(9) 0.0225(9) 0.0303(9) 0.0030(7) -0.0007(7) 0.0010(7)
C31 0.0352(10) 0.0291(10) 0.0309(10) 0.0018(8) 0.0018(8) 0.0047(8)
C32 0.0386(10) 0.0355(11) 0.0335(10) 0.0076(9) 0.0068(9) 0.0021(9)
C33 0.0341(10) 0.0313(10) 0.0414(11) 0.0096(9) 0.0007(9) -0.0044(8)
C34 0.0321(10) 0.0253(9) 0.0370(10) 0.0010(8) -0.0046(8) -0.0022(7)
C35 0.0243(9) 0.0258(9) 0.0299(10) 0.0007(7) -0.0021(7) 0.0028(7)
C36 0.0563(13) 0.0317(11) 0.0282(10) -0.0008(8) 0.0050(9) 0.0009(9)
C37 0.0722(17) 0.0516(15) 0.0373(12) -0.0077(11) -0.0132(11) 0.0022(12)
C38 0.0810(19) 0.0521(15) 0.0439(14) -0.0075(11) 0.0137(13) 0.0121(13)
C39 0.0345(10) 0.0229(9) 0.0306(10) -0.0012(7) 0.0030(8) -0.0003(7)
C40 0.0542(14) 0.0430(12) 0.0527(14) 0.0056(11) 0.0165(12) 0.0182(10)
C41 0.0506(13) 0.0550(13) 0.0323(11) -0.0081(10) 0.0010(10) -0.0117(11)

loop_
_atom_type_symbol
_atom_type_description
_atom_type_scat_dispersion_real
_atom_type_scat_dispersion_imag
_atom_type_scat_source
C C 0.0033 0.0016 'International Tables Vol C Tables 4.2.6.8 and 6.1.1.4'
H H 0.0000 0.0000 'International Tables Vol C Tables 4.2.6.8 and 6.1.1.4'
N N 0.0061 0.0033 'International Tables Vol C Tables 4.2.6.8 and 6.1.1.4'
O O 0.0106 0.0060 'International Tables Vol C Tables 4.2.6.8 and 6.1.1.4'

loop_
_geom_angle_atom_site_label_1
_geom_angle_atom_site_label_2
_geom_angle_atom_site_label_3
_geom_angle
C2 N1 C10 119.54(14)
C2 N1 C1 122.84(14)
C10 N1 C1 104.28(13)
N2 C1 N1 112.87(13)
N2 C1 C19 119.48(15)
N1 C1 C19 104.00(13)
N2 C1 H1A 106.6
N1 C1 H1A 106.6
C19 C1 H1A 106.6
O1 C2 N1 122.26(16)
O1 C2 C3 120.22(16)
N1 C2 C3 117.40(15)
C4 N2 C30 116.20(14)
C4 N2 C1 124.21(15)
C30 N2 C1 115.90(13)
C2 C3 C4 115.54(14)
C2 C3 C22 107.59(16)
C4 C3 C22 108.65(15)
C2 C3 C23 108.06(15)
C4 C3 C23 107.49(16)
C22 C3 C23 109.41(16)
O2 C4 N2 120.92(17)
O2 C4 C3 119.96(16)
N2 C4 C3 119.09(15)
C11 C10 C15 123.72(16)
C11 C10 N1 127.54(16)
C15 C10 N1 108.70(15)
C10 C11 C12 114.75(17)
C10 C11 C16 124.03(16)
C12 C11 C16 121.17(17)
C13 C12 C11 122.60(18)
C13 C12 H12A 118.7
C11 C12 H12A 118.7
C12 C13 C14 121.31(17)
C12 C13 H13A 119.3
C14 C13 H13A 119.3
C13 C14 C15 117.60(18)
C13 C14 H14A 121.2
C15 C14 H14A 121.2
C14 C15 C10 119.93(17)
C14 C15 C19 129.45(17)
C10 C15 C19 110.61(15)
C11 C16 C18 111.25(17)
C11 C16 C17 111.26(17)
C18 C16 C17 110.55(17)
C11 C16 H16A 107.9
C18 C16 H16A 107.9
C17 C16 H16A 107.9
C16 C17 H17A 109.5
C16 C17 H17B 109.5
H17A C17 H17B 109.5
C16 C17 H17C 109.5
H17A C17 H17C 109.5
H17B C17 H17C 109.5
C16 C18 H18A 109.5
C16 C18 H18B 109.5
H18A C18 H18B 109.5
C16 C18 H18C 109.5
H18A C18 H18C 109.5
H18B C18 H18C 109.5
C15 C19 C21 112.83(16)
C15 C19 C20 109.00(14)
C21 C19 C20 111.48(16)
C15 C19 C1 98.11(14)
C21 C19 C1 111.95(14)
C20 C19 C1 112.79(15)
C19 C20 H20A 109.5
C19 C20 H20B 109.5
H20A C20 H20B 109.5
C19 C20 H20C 109.5
H20A C20 H20C 109.5
H20B C20 H20C 109.5
C19 C21 H21A 109.5
C19 C21 H21B 109.5
H21A C21 H21B 109.5
C19 C21 H21C 109.5
H21A C21 H21C 109.5
H21B C21 H21C 109.5
C3 C22 H22A 109.5
C3 C22 H22B 109.5
H22A C22 H22B 109.5
C3 C22 H22C 109.5
H22A C22 H22C 109.5
H22B C22 H22C 109.5
C3 C23 H23A 109.5
C3 C23 H23B 109.5
H23A C23 H23B 109.5
C3 C23 H23C 109.5
H23A C23 H23C 109.5
H23B C23 H23C 109.5
C35 C30 C31 121.81(16)
C35 C30 N2 118.30(16)
C31 C30 N2 119.83(16)
C32 C31 C30 117.45(18)
C32 C31 C36 119.07(18)
C30 C31 C36 123.29(17)
C33 C32 C31 121.59(19)
C33 C32 H32A 119.2
C31 C32 H32A 119.2
C32 C33 C34 119.61(18)
C32 C33 H33A 120.2
C34 C33 H33A 120.2
C33 C34 C35 121.51(18)
C33 C34 H34A 119.2
C35 C34 H34A 119.2
C34 C35 C30 117.80(17)
C34 C35 C39 118.75(16)
C30 C35 C39 123.19(15)
C31 C36 C38 112.8(2)
C31 C36 C37 109.14(18)
C38 C36 C37 110.8(2)
C31 C36 H36A 108.0
C38 C36 H36A 108.0
C37 C36 H36A 108.0
C36 C37 H37A 109.5
C36 C37 H37B 109.5
H37A C37 H37B 109.5
C36 C37 H37C 109.5
H37A C37 H37C 109.5
H37B C37 H37C 109.5
C36 C38 H38A 109.5
C36 C38 H38B 109.5
H38A C38 H38B 109.5
C36 C38 H38C 109.5
H38A C38 H38C 109.5
H38B C38 H38C 109.5
C41 C39 C35 112.37(16)
C41 C39 C40 111.89(18)
C35 C39 C40 108.77(16)
C41 C39 H39A 107.9
C35 C39 H39A 107.9
C40 C39 H39A 107.9
C39 C40 H40A 109.5
C39 C40 H40B 109.5
H40A C40 H40B 109.5
C39 C40 H40C 109.5
H40A C40 H40C 109.5
H40B C40 H40C 109.5
C39 C41 H41A 109.5
C39 C41 H41B 109.5
H41A C41 H41B 109.5
C39 C41 H41C 109.5
H41A C41 H41C 109.5
H41B C41 H41C 109.5

loop_
_geom_bond_atom_site_label_1
_geom_bond_atom_site_label_2
_geom_bond_distance
O1 C2 1.216(2)
N1 C2 1.373(2)
N1 C10 1.447(2)
N1 C1 1.477(2)
C1 N2 1.462(2)
C1 C19 1.561(2)
C1 H1A 0.9800
O2 C4 1.216(2)
C2 C3 1.518(2)
N2 C4 1.376(2)
N2 C30 1.459(2)
C3 C4 1.518(3)
C3 C22 1.533(3)
C3 C23 1.538(3)
C10 C11 1.388(3)
C10 C15 1.395(3)
C11 C12 1.405(3)
C11 C16 1.517(3)
C12 C13 1.381(3)
C12 H12A 0.9300
C13 C14 1.391(3)
C13 H13A 0.9300
C14 C15 1.392(3)
C14 H14A 0.9300
C15 C19 1.522(3)
C16 C18 1.531(3)
C16 C17 1.533(3)
C16 H16A 0.9800
C17 H17A 0.9600
C17 H17B 0.9600
C17 H17C 0.9600
C18 H18A 0.9600
C18 H18B 0.9600
C18 H18C 0.9600
C19 C21 1.524(3)
C19 C20 1.531(3)
C20 H20A 0.9600
C20 H20B 0.9600
C20 H20C 0.9600
C21 H21A 0.9600
C21 H21B 0.9600
C21 H21C 0.9600
C22 H22A 0.9600
C22 H22B 0.9600
C22 H22C 0.9600
C23 H23A 0.9600
C23 H23B 0.9600
C23 H23C 0.9600
C30 C35 1.400(2)
C30 C31 1.403(3)
C31 C32 1.394(3)
C31 C36 1.516(3)
C32 C33 1.373(3)
C32 H32A 0.9300
C33 C34 1.383(3)
C33 H33A 0.9300
C34 C35 1.385(3)
C34 H34A 0.9300
C35 C39 1.525(3)
C36 C38 1.525(3)
C36 C37 1.537(3)
C36 H36A 0.9800
C37 H37A 0.9600
C37 H37B 0.9600
C37 H37C 0.9600
C38 H38A 0.9600
C38 H38B 0.9600
C38 H38C 0.9600
C39 C41 1.521(3)
C39 C40 1.529(3)
C39 H39A 0.9800
C40 H40A 0.9600
C40 H40B 0.9600
C40 H40C 0.9600
C41 H41A 0.9600
C41 H41B 0.9600
C41 H41C 0.9600
